data_2206608
loop_
_publ_author_name
'Liu, Ming-Li'
'Dou, Jian-Min'
'Wang, Da-Qi'
'Li, Da-Cheng'

_publ_section_title
;
 [1-Acetylacetone (2-hydroxybenzoyl)hydrazonato]pyridinecopper(II)
;
_journal_coeditor_code XU6030
_journal_issue 8
_journal_name_full 'Acta Crystallographica Section E'
_journal_page_first m1662
_journal_page_last m1664
_journal_paper_doi 10.1107/S1600536805023639
_journal_volume 61
_journal_year 2005
_chemical_formula_iupac '[Cu (C12 H12 N2 O3) (C5 H5 N)]'
_chemical_formula_moiety 'C17 H17 Cu N3 O3'
_chemical_formula_sum 'C17 H17 Cu N3 O3'
_chemical_formula_weight 374.88
_chemical_name_systematic
;
 ?
;
_space_group_IT_number 61
_symmetry_cell_setting orthorhombic
_symmetry_space_group_name_Hall '-P 2ac 2ab'
_symmetry_space_group_name_H-M 'P b c a'
_atom_sites_solution_hydrogens geom
_atom_sites_solution_primary direct
_atom_sites_solution_secondary difmap
_audit_creation_method SHELXL-97
_cell_angle_alpha 90.00
_cell_angle_beta 90.00
_cell_angle_gamma 90.00
_cell_formula_units_Z 8
_cell_length_a 12.503(5)
_cell_length_b 9.894(4)
_cell_length_c 26.880(10)
_cell_measurement_reflns_used 1882
_cell_measurement_temperature 298(2)
_cell_measurement_theta_max 19.7
_cell_measurement_theta_min 3.0
_cell_volume 3325(2)
_computing_cell_refinement SMART
_computing_data_collection 'SMART (Siemens, 1996)'
_computing_data_reduction 'SAINT (Siemens, 1996)'
_computing_molecular_graphics 'SHELXTL (Sheldrick, 1997b)'
_computing_publication_material SHELXTL
_computing_structure_refinement 'SHELXL97 (Sheldrick, 1997a)'
_computing_structure_solution 'SHELXS97 (Sheldrick, 1997a)'
_diffrn_ambient_temperature 298(2)
_diffrn_measured_fraction_theta_full 1.00
_diffrn_measured_fraction_theta_max 1.00
_diffrn_measurement_device_type 'Siemens SMART CCD area-detector'
_diffrn_measurement_method '\f and \w scans'
_diffrn_radiation_monochromator graphite
_diffrn_radiation_source 'fine-focus sealed tube'
_diffrn_radiation_type MoK\a
_diffrn_radiation_wavelength 0.71073
_diffrn_reflns_av_R_equivalents 0.125
_diffrn_reflns_av_sigmaI/netI 0.124
_diffrn_reflns_limit_h_max 13
_diffrn_reflns_limit_h_min -14
_diffrn_reflns_limit_k_max 11
_diffrn_reflns_limit_k_min -11
_diffrn_reflns_limit_l_max 26
_diffrn_reflns_limit_l_min -32
_diffrn_reflns_number 15733
_diffrn_reflns_theta_full 25.0
_diffrn_reflns_theta_max 25.0
_diffrn_reflns_theta_min 2.2
_diffrn_standards_number 0
_exptl_absorpt_coefficient_mu 1.333
_exptl_absorpt_correction_T_max 0.749
_exptl_absorpt_correction_T_min 0.604
_exptl_absorpt_correction_type multi-scan
_exptl_absorpt_process_details '(SADABS; Sheldrick, 1996)'
_exptl_crystal_colour green
_exptl_crystal_density_diffrn 1.498
_exptl_crystal_density_method 'not measured'
_exptl_crystal_description rectangular
_exptl_crystal_F_000 1544
_exptl_crystal_size_max 0.42
_exptl_crystal_size_mid 0.29
_exptl_crystal_size_min 0.23
_refine_diff_density_max 0.70
_refine_diff_density_min -0.66
_refine_ls_extinction_method none
_refine_ls_goodness_of_fit_ref 1.059
_refine_ls_hydrogen_treatment constr
_refine_ls_matrix_type full
_refine_ls_number_parameters 217
_refine_ls_number_reflns 2931
_refine_ls_number_restraints 2
_refine_ls_restrained_S_all 1.058
_refine_ls_R_factor_all 0.149
_refine_ls_R_factor_gt 0.067
_refine_ls_shift/su_max 0.001
_refine_ls_shift/su_mean 0.000
_refine_ls_structure_factor_coef Fsqd
_refine_ls_weighting_details 'calc w=1/[\s^2^(Fo^2^)+(0.0595P)^2^+10.1233P] where P=(Fo^2^+2Fc^2^)/3'
_refine_ls_weighting_scheme calc
_refine_ls_wR_factor_gt 0.156
_refine_ls_wR_factor_ref 0.220
_reflns_number_gt 1494
_reflns_number_total 2931
_reflns_threshold_expression I>2\s(I)
_cod_data_source_file xu6030.cif
_cod_data_source_block I
_cod_depositor_comments
;
The following automatic conversions were performed:
'_symmetry_cell_setting' value 'Orthorhombic' changed to 'orthorhombic'
according to '/home/saulius/struct/CIF-dictionaries/cif_core.dic'
dictionary named 'cif_core.dic' version 2.4.1 from 2010-06-29.

Automatic conversion script
Id: cif_fix_enum 1527 2010-12-29 10:47:43Z saulius 

The following automatic conversions were performed:

'_symmetry_cell_setting' value 'Orthorhombic' changed to
'orthorhombic' according to
/home/saulius/struct/CIF-dictionaries/cif_core.dic dictionary named
'cif_core.dic' version 2.4.1 from 2010-06-29.

Automatic conversion script
Id: cif_fix_values 1715 2011-07-08 13:25:40Z adriana 
;
_cod_database_code 2206608
_cod_database_fobs_code 2206608

loop_
_symmetry_equiv_pos_as_xyz
'x, y, z'
'-x+1/2, -y, z+1/2'
'-x, y+1/2, -z+1/2'
'x+1/2, -y+1/2, -z'
'-x, -y, -z'
'x-1/2, y, -z-1/2'
'x, -y-1/2, z-1/2'
'-x-1/2, y-1/2, z'

loop_
_atom_site_label
_atom_site_fract_x
_atom_site_fract_y
_atom_site_fract_z
_atom_site_U_iso_or_equiv
_atom_site_adp_type
_atom_site_calc_flag
_atom_site_refinement_flags
_atom_site_occupancy
_atom_site_type_symbol
Cu1 0.81627(7) 0.19885(10) 0.59883(3) 0.0501(4) Uani d . 1 Cu
N1 0.6669(5) 0.2299(7) 0.5917(2) 0.0504(16) Uani d . 1 N
N2 0.6038(5) 0.1441(7) 0.6205(2) 0.0505(16) Uani d . 1 N
N3 0.9699(5) 0.1639(7) 0.6146(2) 0.0529(17) Uani d . 1 N
O1 0.7676(4) 0.0617(5) 0.64429(18) 0.0524(13) Uani d . 1 O
O2 0.4348(4) 0.0500(6) 0.6606(2) 0.0749(18) Uani d . 1 O
H2 0.4712 0.0974 0.6421 0.112 Uiso calc R 1 H
O3 0.8521(4) 0.3283(6) 0.5494(2) 0.0620(16) Uani d . 1 O
C1 0.6646(6) 0.0608(7) 0.6464(3) 0.0455(18) Uani d . 1 C
C2 0.6096(6) -0.0340(8) 0.6801(3) 0.0466(19) Uani d . 1 C
C3 0.4992(7) -0.0342(9) 0.6864(3) 0.058(2) Uani d . 1 C
C4 0.4519(7) -0.1223(11) 0.7198(4) 0.076(3) Uani d . 1 C
H4 0.3782 -0.1200 0.7244 0.092 Uiso calc R 1 H
C5 0.5111(9) -0.2111(12) 0.7456(4) 0.084(3) Uani d . 1 C
H5 0.4781 -0.2693 0.7681 0.101 Uiso calc R 1 H
C6 0.6225(9) -0.2167(9) 0.7390(3) 0.071(3) Uani d . 1 C
H6 0.6633 -0.2800 0.7561 0.085 Uiso calc R 1 H
C7 0.6701(6) -0.1276(9) 0.7068(3) 0.060(2) Uani d . 1 C
H7 0.7439 -0.1296 0.7028 0.072 Uiso calc R 1 H
C8 0.4971(6) 0.3208(9) 0.5594(4) 0.075(3) Uani d D 1 C
H8A 0.4672 0.2554 0.5818 0.112 Uiso calc R 1 H
H8B 0.4746 0.3011 0.5261 0.112 Uiso calc R 1 H
H8C 0.4731 0.4095 0.5686 0.112 Uiso calc R 1 H
C9 0.6178(6) 0.3152(8) 0.5623(3) 0.056(2) Uani d D 1 C
C10 0.6782(7) 0.4048(8) 0.5318(3) 0.059(2) Uani d . 1 C
H10 0.6399 0.4687 0.5137 0.071 Uiso calc R 1 H
C11 0.7854(7) 0.4062(9) 0.5264(3) 0.058(2) Uani d D 1 C
C12 0.8347(7) 0.5052(9) 0.4901(3) 0.070(3) Uani d D 1 C
H12A 0.9110 0.4947 0.4901 0.106 Uiso calc R 1 H
H12B 0.8167 0.5958 0.4998 0.106 Uiso calc R 1 H
H12C 0.8075 0.4879 0.4573 0.106 Uiso calc R 1 H
C13 0.9969(7) 0.0739(9) 0.6492(3) 0.066(2) Uani d . 1 C
H13 0.9427 0.0274 0.6657 0.079 Uiso calc R 1 H
C14 1.1013(8) 0.0467(11) 0.6616(4) 0.088(3) Uani d . 1 C
H14 1.1166 -0.0185 0.6855 0.106 Uiso calc R 1 H
C15 1.1821(7) 0.1148(11) 0.6391(4) 0.080(3) Uani d . 1 C
H15 1.2533 0.0997 0.6475 0.095 Uiso calc R 1 H
C16 1.1539(7) 0.2058(12) 0.6037(4) 0.083(3) Uani d . 1 C
H16 1.2069 0.2526 0.5866 0.100 Uiso calc R 1 H
C17 1.0490(6) 0.2301(10) 0.5928(3) 0.068(3) Uani d . 1 C
H17 1.0326 0.2955 0.5692 0.082 Uiso calc R 1 H

loop_
_atom_site_aniso_label
_atom_site_aniso_U_11
_atom_site_aniso_U_22
_atom_site_aniso_U_33
_atom_site_aniso_U_12
_atom_site_aniso_U_13
_atom_site_aniso_U_23
Cu1 0.0397(6) 0.0661(7) 0.0444(6) 0.0035(5) -0.0009(4) 0.0038(5)
N1 0.051(4) 0.056(4) 0.045(4) 0.003(3) -0.002(3) 0.001(3)
N2 0.042(4) 0.058(4) 0.052(4) 0.006(3) -0.004(3) 0.002(3)
N3 0.043(4) 0.069(5) 0.046(4) -0.003(3) 0.008(3) 0.002(3)
O1 0.038(3) 0.071(4) 0.048(3) 0.001(3) -0.003(2) 0.005(3)
O2 0.039(3) 0.092(5) 0.093(5) 0.001(3) 0.002(3) 0.016(4)
O3 0.048(3) 0.073(4) 0.065(4) 0.007(3) 0.001(3) 0.016(3)
C1 0.044(5) 0.054(5) 0.038(4) -0.005(4) -0.003(3) -0.006(4)
C2 0.044(5) 0.051(5) 0.045(4) 0.001(4) -0.001(3) -0.011(4)
C3 0.055(6) 0.059(6) 0.060(5) -0.006(4) 0.002(4) -0.007(4)
C4 0.053(6) 0.095(8) 0.080(7) -0.015(5) 0.011(5) 0.000(6)
C5 0.078(8) 0.104(9) 0.070(7) -0.022(7) 0.009(5) 0.007(6)
C6 0.101(8) 0.059(6) 0.054(5) -0.005(5) -0.004(5) 0.010(5)
C7 0.051(5) 0.070(6) 0.059(5) -0.013(5) -0.005(4) -0.007(5)
C8 0.050(5) 0.072(6) 0.101(8) 0.010(5) -0.022(5) 0.012(6)
C9 0.054(5) 0.060(5) 0.056(5) 0.000(4) -0.017(4) -0.012(5)
C10 0.068(6) 0.062(5) 0.047(5) 0.005(5) -0.012(4) 0.008(4)
C11 0.064(6) 0.066(6) 0.045(5) 0.004(5) 0.000(4) -0.001(4)
C12 0.088(7) 0.062(6) 0.061(6) -0.005(5) 0.000(5) 0.014(5)
C13 0.054(5) 0.088(7) 0.056(5) 0.004(5) 0.004(4) 0.013(5)
C14 0.052(6) 0.125(9) 0.087(7) 0.013(6) -0.010(5) 0.030(7)
C15 0.040(5) 0.131(9) 0.068(6) 0.012(6) -0.004(5) 0.007(6)
C16 0.044(5) 0.128(9) 0.076(7) 0.003(5) 0.005(4) 0.027(7)
C17 0.043(5) 0.094(7) 0.067(6) -0.002(5) 0.002(4) 0.016(5)

loop_
_atom_type_symbol
_atom_type_description
_atom_type_scat_dispersion_real
_atom_type_scat_dispersion_imag
_atom_type_scat_source
C C 0.0033 0.0016 'International Tables Vol C Tables 4.2.6.8 and 6.1.1.4'
H H 0.0000 0.0000 'International Tables Vol C Tables 4.2.6.8 and 6.1.1.4'
N N 0.0061 0.0033 'International Tables Vol C Tables 4.2.6.8 and 6.1.1.4'
O O 0.0106 0.0060 'International Tables Vol C Tables 4.2.6.8 and 6.1.1.4'
Cu Cu 0.3201 1.2651 'International Tables Vol C Tables 4.2.6.8 and 6.1.1.4'

loop_
_geom_angle_atom_site_label_1
_geom_angle_atom_site_label_2
_geom_angle_atom_site_label_3
_geom_angle
O3 Cu1 N1 93.0(3)
O3 Cu1 O1 173.8(2)
N1 Cu1 O1 82.4(2)
O3 Cu1 N3 92.2(2)
N1 Cu1 N3 173.4(3)
O1 Cu1 N3 92.7(2)
C9 N1 N2 117.6(6)
C9 N1 Cu1 128.7(6)
N2 N1 Cu1 113.7(5)
C1 N2 N1 110.3(6)
C17 N3 C13 116.9(8)
C17 N3 Cu1 122.6(6)
C13 N3 Cu1 120.5(5)
C1 O1 Cu1 110.4(4)
C3 O2 H2 109.5
C11 O3 Cu1 125.7(5)
O1 C1 N2 123.2(7)
O1 C1 C2 119.9(7)
N2 C1 C2 116.9(7)
C3 C2 C7 118.3(8)
C3 C2 C1 122.6(7)
C7 C2 C1 119.1(7)
O2 C3 C4 117.9(8)
O2 C3 C2 121.9(8)
C4 C3 C2 120.3(9)
C5 C4 C3 120.8(9)
C5 C4 H4 119.6
C3 C4 H4 119.6
C4 C5 C6 120.4(9)
C4 C5 H5 119.8
C6 C5 H5 119.8
C7 C6 C5 119.0(9)
C7 C6 H6 120.5
C5 C6 H6 120.5
C6 C7 C2 121.1(8)
C6 C7 H7 119.4
C2 C7 H7 119.4
C9 C8 H8A 109.5
C9 C8 H8B 109.5
H8A C8 H8B 109.5
C9 C8 H8C 109.5
H8A C8 H8C 109.5
H8B C8 H8C 109.5
N1 C9 C10 120.0(7)
N1 C9 C8 121.5(8)
C10 C9 C8 118.5(8)
C11 C10 C9 126.5(8)
C11 C10 H10 116.8
C9 C10 H10 116.8
O3 C11 C10 125.8(8)
O3 C11 C12 115.5(8)
C10 C11 C12 118.6(8)
C11 C12 H12A 109.5
C11 C12 H12B 109.5
H12A C12 H12B 109.5
C11 C12 H12C 109.5
H12A C12 H12C 109.5
H12B C12 H12C 109.5
N3 C13 C14 122.8(8)
N3 C13 H13 118.6
C14 C13 H13 118.6
C15 C14 C13 120.2(9)
C15 C14 H14 119.9
C13 C14 H14 119.9
C16 C15 C14 116.6(9)
C16 C15 H15 121.7
C14 C15 H15 121.7
C15 C16 C17 121.2(9)
C15 C16 H16 119.4
C17 C16 H16 119.4
N3 C17 C16 122.4(9)
N3 C17 H17 118.8
C16 C17 H17 118.8

loop_
_geom_bond_atom_site_label_1
_geom_bond_atom_site_label_2
_geom_bond_distance
_geom_bond_publ_flag
Cu1 O1 1.925(5) y
Cu1 O3 1.900(6) y
Cu1 N1 1.902(6) y
Cu1 N3 1.998(6) y
N1 N2 1.394(9) y
N1 C9 1.310(10) y
N2 C1 1.320(9) y
N3 C17 1.324(10) ?
N3 C13 1.330(10) ?
O1 C1 1.289(8) y
O2 C3 1.350(10) ?
O2 H2 0.8200 ?
O3 C11 1.292(9) y
C1 C2 1.473(10) ?
C2 C3 1.391(10) ?
C2 C7 1.395(11) ?
C3 C4 1.384(12) ?
C4 C5 1.343(13) ?
C4 H4 0.9300 ?
C5 C6 1.405(13) ?
C5 H5 0.9300 ?
C6 C7 1.371(11) ?
C6 H6 0.9300 ?
C7 H7 0.9300 ?
C8 C9 1.512(9) ?
C8 H8A 0.9600 ?
C8 H8B 0.9600 ?
C8 H8C 0.9600 ?
C9 C10 1.424(11) ?
C10 C11 1.348(11) ?
C10 H10 0.9300 ?
C11 C12 1.515(10) ?
C12 H12A 0.9600 ?
C12 H12B 0.9600 ?
C12 H12C 0.9600 ?
C13 C14 1.374(11) ?
C13 H13 0.9300 ?
C14 C15 1.357(13) ?
C14 H14 0.9300 ?
C15 C16 1.356(12) ?
C15 H15 0.9300 ?
C16 C17 1.365(11) ?
C16 H16 0.9300 ?
C17 H17 0.9300 ?

loop_
_geom_hbond_atom_site_label_D
_geom_hbond_atom_site_label_H
_geom_hbond_atom_site_label_A
_geom_hbond_site_symmetry_A
_geom_hbond_distance_DH
_geom_hbond_distance_HA
_geom_hbond_distance_DA
_geom_hbond_angle_DHA
O2 H2 N2 . 0.82 1.82 2.547(8) 148
C15 H15 O2 1_655 0.93 2.35 3.275(11) 174
